data_4301689
loop_
_publ_author_name
'Jhon A. Balanta-D\'iaz'
'M\'onica Moya-Cabrera'
'Vojtech Jancik'
'Leslie W. Pineda-Cede\~no'
'Rub\'en A. Toscano'
'Raymundo Cea-Olivares'

_publ_section_title
;
Structural Variety of Alkali Metal Compounds Containing P-E-M (E = S,
Se; M = Li, Na, K) Units Derived from Nitrogen Rich Heterocycles
;
_journal_name_full 'Inorganic Chemistry'
_journal_page_first 2518
_journal_page_last 2525
_journal_paper_doi 10.1021/ic801950q
_journal_volume 48
_journal_year 2009
_chemical_formula_moiety 'C34 H36 Li N3 O2 P2 Se2'
_chemical_formula_sum 'C34 H36 Li N3 O2 P2 Se2'
_chemical_formula_weight 745.46
_chemical_name_systematic
;
 ?
;
_space_group_IT_number 2
_symmetry_cell_setting triclinic
_symmetry_space_group_name_Hall '-P 1'
_symmetry_space_group_name_H-M 'P -1'
_atom_sites_solution_hydrogens geom
_atom_sites_solution_primary direct
_atom_sites_solution_secondary difmap
_audit_creation_method SHELXL-97
_cell_angle_alpha 82.82(4)
_cell_angle_beta 87.09(3)
_cell_angle_gamma 74.29(3)
_cell_formula_units_Z 2
_cell_length_a 9.038(3)
_cell_length_b 11.920(3)
_cell_length_c 16.286(4)
_cell_measurement_reflns_used 3762
_cell_measurement_temperature 173(2)
_cell_measurement_theta_max 24.88
_cell_measurement_theta_min 2.30
_cell_volume 1675.5(9)
_computing_cell_refinement 'Bruker AXS SAINT (v 7.01A, Bruker 2003)'
_computing_data_collection 'SMART V 5.625 (Bruker, 1999)'
_computing_data_reduction 'Bruker AXS SAINT (v 7.01A, Bruker 2003)'
_computing_molecular_graphics 'Bruker AXS SHELXTL (v 6.12)'
_computing_publication_material 'SHELXL-97 (Sheldrick, 1997)'
_computing_structure_refinement 'SHELXL-97 (Sheldrick, 1997)'
_computing_structure_solution 'SHELXS-97 (Sheldrick, 1990)'
_diffrn_ambient_temperature 173(2)
_diffrn_detector_area_resol_mean 0.661
_diffrn_measured_fraction_theta_full 0.996
_diffrn_measured_fraction_theta_max 0.996
_diffrn_measurement_device_type 'Bruker Smart Apex CCD diffractometer'
_diffrn_measurement_method 'omega scan'
_diffrn_radiation_monochromator graphite
_diffrn_radiation_source 'fine-focus sealed tube'
_diffrn_radiation_type MoK\a
_diffrn_radiation_wavelength 0.71073
_diffrn_reflns_av_R_equivalents 0.0710
_diffrn_reflns_av_sigmaI/netI 0.0861
_diffrn_reflns_limit_h_max 10
_diffrn_reflns_limit_h_min -9
_diffrn_reflns_limit_k_max 14
_diffrn_reflns_limit_k_min -14
_diffrn_reflns_limit_l_max 19
_diffrn_reflns_limit_l_min -19
_diffrn_reflns_number 16950
_diffrn_reflns_theta_full 25.40
_diffrn_reflns_theta_max 25.40
_diffrn_reflns_theta_min 1.79
_exptl_absorpt_coefficient_mu 2.337
_exptl_absorpt_correction_T_max 0.8744
_exptl_absorpt_correction_T_min 0.5753
_exptl_absorpt_correction_type multi-scan
_exptl_absorpt_process_details 'Sadabs, Sheldrick 1996'
_exptl_crystal_colour colorless
_exptl_crystal_density_diffrn 1.478
_exptl_crystal_density_method 'not measured'
_exptl_crystal_description prism
_exptl_crystal_F_000 756
_exptl_crystal_size_max 0.27
_exptl_crystal_size_mid 0.07
_exptl_crystal_size_min 0.06
_refine_diff_density_max 0.590
_refine_diff_density_min -0.398
_refine_diff_density_rms 0.096
_refine_ls_extinction_method none
_refine_ls_goodness_of_fit_ref 0.994
_refine_ls_hydrogen_treatment constr
_refine_ls_matrix_type full
_refine_ls_number_parameters 536
_refine_ls_number_reflns 6138
_refine_ls_number_restraints 911
_refine_ls_restrained_S_all 0.965
_refine_ls_R_factor_all 0.0794
_refine_ls_R_factor_gt 0.0529
_refine_ls_shift/su_max 0.015
_refine_ls_shift/su_mean 0.000
_refine_ls_structure_factor_coef Fsqd
_refine_ls_weighting_details 'calc w=1/[\s^2^(Fo^2^)+(0.0447P)^2^+0.0000P] where P=(Fo^2^+2Fc^2^)/3'
_refine_ls_weighting_scheme calc
_refine_ls_wR_factor_gt 0.1002
_refine_ls_wR_factor_ref 0.1106
_reflns_number_gt 4434
_reflns_number_total 6138
_reflns_threshold_expression >2sigma(I)
_cod_data_source_file ic801950q_si_002_3.cif
_cod_data_source_block Compound3
_cod_depositor_comments
;
The following automatic conversions were performed:
'_symmetry_cell_setting' value 'Triclinic' changed to 'triclinic'
according to '/home/saulius/struct/CIF-dictionaries/cif_core.dic'
dictionary named 'cif_core.dic' version 2.4.1 from 2010-06-29.

Automatic conversion script
Id: cif_fix_enum 1527 2010-12-29 10:47:43Z saulius 
;
_cod_database_code 4301689

loop_
_symmetry_equiv_pos_as_xyz
'x, y, z'
'-x, -y, -z'

loop_
_atom_site_label
_atom_site_type_symbol
_atom_site_fract_x
_atom_site_fract_y
_atom_site_fract_z
_atom_site_U_iso_or_equiv
_atom_site_adp_type
_atom_site_occupancy
_atom_site_symmetry_multiplicity
_atom_site_calc_flag
_atom_site_refinement_flags
_atom_site_disorder_assembly
_atom_site_disorder_group
Se1 Se 1.08573(5) 0.04267(4) 0.22582(3) 0.03302(15) Uani 1 1 d . A .
P1 P 0.96785(13) 0.22088(10) 0.18663(7) 0.0229(3) Uani 1 1 d . . .
C1 C 0.8237(5) 0.2765(4) 0.2628(2) 0.0214(10) Uani 1 1 d . . .
N1 N 0.7639(4) 0.1949(3) 0.3068(2) 0.0269(9) Uani 1 1 d . A .
Se2 Se 0.71424(5) 0.59321(4) 0.13172(3) 0.02898(14) Uani 1 1 d . . .
P2 P 0.75140(13) 0.53435(10) 0.25823(7) 0.0208(3) Uani 1 1 d . . .
N2 N 0.6509(4) 0.2494(3) 0.3562(2) 0.0316(9) Uani 1 1 d . . .
C2 C 0.7428(5) 0.3853(4) 0.2884(2) 0.0200(9) Uani 1 1 d . . .
N3 N 0.6383(4) 0.3652(3) 0.3460(2) 0.0287(9) Uani 1 1 d . . .
C3 C 0.8672(5) 0.2327(4) 0.0912(3) 0.0246(10) Uani 1 1 d . . .
C4 C 0.9420(6) 0.1742(5) 0.0263(3) 0.0416(13) Uani 1 1 d . . .
H4A H 1.0465 0.1302 0.0313 0.050 Uiso 1 1 calc R . .
C5 C 0.8646(6) 0.1798(5) -0.0457(3) 0.0456(14) Uani 1 1 d . . .
H5A H 0.9165 0.1397 -0.0901 0.055 Uiso 1 1 calc R . .
C6 C 0.7145(6) 0.2424(4) -0.0537(3) 0.0363(12) Uani 1 1 d . . .
H6A H 0.6622 0.2452 -0.1034 0.044 Uiso 1 1 calc R . .
C7 C 0.6386(6) 0.3014(4) 0.0101(3) 0.0351(12) Uani 1 1 d . . .
H7A H 0.5342 0.3454 0.0046 0.042 Uiso 1 1 calc R . .
C8 C 0.7156(5) 0.2963(4) 0.0826(3) 0.0288(11) Uani 1 1 d . . .
H8A H 0.6635 0.3370 0.1267 0.035 Uiso 1 1 calc R . .
C9 C 1.1004(5) 0.3107(4) 0.1698(3) 0.0242(10) Uani 1 1 d . . .
C10 C 1.1032(5) 0.3860(4) 0.0981(3) 0.0289(11) Uani 1 1 d . . .
H10A H 1.0309 0.3930 0.0561 0.035 Uiso 1 1 calc R . .
C11 C 1.2098(6) 0.4510(4) 0.0868(3) 0.0347(12) Uani 1 1 d . . .
H11A H 1.2106 0.5023 0.0373 0.042 Uiso 1 1 calc R . .
C12 C 1.3149(5) 0.4413(4) 0.1476(3) 0.0339(12) Uani 1 1 d . . .
H12A H 1.3879 0.4861 0.1399 0.041 Uiso 1 1 calc R . .
C13 C 1.3143(5) 0.3660(4) 0.2201(3) 0.0334(12) Uani 1 1 d . . .
H13A H 1.3870 0.3587 0.2619 0.040 Uiso 1 1 calc R . .
C14 C 1.2071(5) 0.3020(4) 0.2304(3) 0.0274(11) Uani 1 1 d . . .
H14A H 1.2061 0.2509 0.2800 0.033 Uiso 1 1 calc R . .
C15 C 0.9331(5) 0.5445(4) 0.2940(2) 0.0230(10) Uani 1 1 d . . .
C16 C 1.0090(5) 0.6214(4) 0.2512(3) 0.0312(11) Uani 1 1 d . . .
H16A H 0.9701 0.6635 0.1999 0.037 Uiso 1 1 calc R . .
C17 C 1.1404(6) 0.6373(5) 0.2823(3) 0.0401(13) Uani 1 1 d . . .
H17A H 1.1910 0.6906 0.2528 0.048 Uiso 1 1 calc R . .
C18 C 1.1979(6) 0.5750(5) 0.3568(3) 0.0437(14) Uani 1 1 d . . .
H18A H 1.2878 0.5859 0.3787 0.052 Uiso 1 1 calc R . .
C19 C 1.1245(6) 0.4974(5) 0.3991(3) 0.0385(13) Uani 1 1 d . . .
H19A H 1.1647 0.4543 0.4498 0.046 Uiso 1 1 calc R . .
C20 C 0.9942(5) 0.4821(4) 0.3684(3) 0.0288(11) Uani 1 1 d . . .
H20A H 0.9446 0.4283 0.3981 0.035 Uiso 1 1 calc R . .
C21 C 0.6122(5) 0.6224(4) 0.3265(3) 0.0214(10) Uani 1 1 d . . .
C22 C 0.5099(5) 0.7250(4) 0.2936(3) 0.0263(10) Uani 1 1 d . . .
H22A H 0.5076 0.7472 0.2355 0.032 Uiso 1 1 calc R . .
C23 C 0.4104(5) 0.7957(4) 0.3460(3) 0.0331(12) Uani 1 1 d . . .
H23A H 0.3400 0.8661 0.3232 0.040 Uiso 1 1 calc R . .
C24 C 0.4126(5) 0.7648(4) 0.4304(3) 0.0324(12) Uani 1 1 d . . .
H24A H 0.3442 0.8134 0.4657 0.039 Uiso 1 1 calc R . .
C25 C 0.5156(5) 0.6622(4) 0.4632(3) 0.0293(11) Uani 1 1 d . . .
H25A H 0.5186 0.6407 0.5214 0.035 Uiso 1 1 calc R . .
C26 C 0.6134(5) 0.5915(4) 0.4120(3) 0.0234(10) Uani 1 1 d . . .
H26A H 0.6826 0.5207 0.4350 0.028 Uiso 1 1 calc R . .
Li1 Li 0.8260(9) 0.0224(7) 0.2986(4) 0.039(2) Uani 1 1 d D . .
O1 O 0.6848(13) -0.0140(16) 0.2301(9) 0.0442(18) Uani 0.598(19) 1 d PDU A 1
C27 C 0.7403(13) -0.0897(10) 0.1671(7) 0.047(2) Uani 0.598(19) 1 d PDU A 1
H27A H 0.7246 -0.1684 0.1841 0.056 Uiso 0.598(19) 1 calc PR A 1
H27B H 0.8512 -0.0982 0.1557 0.056 Uiso 0.598(19) 1 calc PR A 1
C28 C 0.6477(15) -0.0310(11) 0.0922(6) 0.055(2) Uani 0.598(19) 1 d PDU A 1
H28A H 0.6390 -0.0889 0.0554 0.066 Uiso 0.598(19) 1 calc PR A 1
H28B H 0.6933 0.0282 0.0606 0.066 Uiso 0.598(19) 1 calc PR A 1
C29 C 0.4944(12) 0.0255(14) 0.1296(7) 0.055(2) Uani 0.598(19) 1 d PDU A 1
H29A H 0.4373 0.0940 0.0925 0.066 Uiso 0.598(19) 1 calc PR A 1
H29B H 0.4313 -0.0310 0.1413 0.066 Uiso 0.598(19) 1 calc PR A 1
C30 C 0.5359(15) 0.0624(16) 0.2083(8) 0.049(2) Uani 0.598(19) 1 d PDU A 1
H30A H 0.5398 0.1453 0.1996 0.058 Uiso 0.598(19) 1 calc PR A 1
H30B H 0.4593 0.0540 0.2526 0.058 Uiso 0.598(19) 1 calc PR A 1
O1A O 0.6938(18) -0.011(2) 0.2214(13) 0.045(2) Uani 0.402(19) 1 d PDU A 2
C27A C 0.7332(18) -0.0617(18) 0.1449(12) 0.048(2) Uani 0.402(19) 1 d PDU A 2
H27C H 0.7784 -0.1475 0.1559 0.058 Uiso 0.402(19) 1 calc PR A 2
H27D H 0.8094 -0.0268 0.1131 0.058 Uiso 0.402(19) 1 calc PR A 2
C28A C 0.588(2) -0.0359(16) 0.0969(11) 0.055(3) Uani 0.402(19) 1 d PDU A 2
H28C H 0.6083 -0.0206 0.0368 0.066 Uiso 0.402(19) 1 calc PR A 2
H28D H 0.5403 -0.1022 0.1067 0.066 Uiso 0.402(19) 1 calc PR A 2
C29A C 0.4866(19) 0.0715(17) 0.1295(10) 0.052(3) Uani 0.402(19) 1 d PDU A 2
H29C H 0.3765 0.0749 0.1255 0.062 Uiso 0.402(19) 1 calc PR A 2
H29D H 0.5059 0.1439 0.0997 0.062 Uiso 0.402(19) 1 calc PR A 2
C30A C 0.535(2) 0.054(3) 0.2181(10) 0.049(2) Uani 0.402(19) 1 d PDU A 2
H30C H 0.5214 0.1313 0.2386 0.058 Uiso 0.402(19) 1 calc PR A 2
H30D H 0.4707 0.0110 0.2532 0.058 Uiso 0.402(19) 1 calc PR A 2
O2 O 0.8264(18) -0.0601(15) 0.4067(8) 0.056(2) Uani 0.429(4) 1 d PDU A 1
C31 C 0.9122(18) -0.1747(11) 0.4407(7) 0.065(2) Uani 0.429(4) 1 d PDU A 1
H31A H 1.0241 -0.1830 0.4345 0.078 Uiso 0.429(4) 1 calc PR A 1
H31B H 0.8867 -0.2361 0.4128 0.078 Uiso 0.429(4) 1 calc PR A 1
C32 C 0.8649(18) -0.1844(14) 0.5307(7) 0.068(3) Uani 0.429(4) 1 d PDU A 1
H32A H 0.8589 -0.2650 0.5507 0.082 Uiso 0.429(4) 1 calc PR A 1
H32B H 0.9388 -0.1636 0.5650 0.082 Uiso 0.429(4) 1 calc PR A 1
C33 C 0.7098(17) -0.0985(14) 0.5340(8) 0.062(3) Uani 0.429(4) 1 d PDU A 1
H33A H 0.6308 -0.1393 0.5543 0.075 Uiso 0.429(4) 1 calc PR A 1
H33B H 0.7104 -0.0391 0.5713 0.075 Uiso 0.429(4) 1 calc PR A 1
C34 C 0.6777(15) -0.0421(13) 0.4476(8) 0.057(3) Uani 0.429(4) 1 d PDU A 1
H34A H 0.6110 -0.0792 0.4202 0.069 Uiso 0.429(4) 1 calc PR A 1
H34B H 0.6265 0.0427 0.4469 0.069 Uiso 0.429(4) 1 calc PR A 1
O2A O 0.845(2) -0.077(3) 0.4005(13) 0.056(2) Uani 0.315(9) 1 d PDU A 2
C31A C 0.9829(19) -0.1348(19) 0.4452(9) 0.060(3) Uani 0.315(9) 1 d PDU A 2
H31C H 1.0634 -0.0928 0.4321 0.072 Uiso 0.315(9) 1 calc PR A 2
H31D H 1.0235 -0.2171 0.4333 0.072 Uiso 0.315(9) 1 calc PR A 2
C32A C 0.927(2) -0.128(2) 0.5336(9) 0.065(3) Uani 0.315(9) 1 d PDU A 2
H32C H 0.9875 -0.1964 0.5698 0.079 Uiso 0.315(9) 1 calc PR A 2
H32D H 0.9378 -0.0556 0.5531 0.079 Uiso 0.315(9) 1 calc PR A 2
C33A C 0.761(2) -0.129(3) 0.5364(11) 0.066(3) Uani 0.315(9) 1 d PDU A 2
H33C H 0.7502 -0.2089 0.5524 0.080 Uiso 0.315(9) 1 calc PR A 2
H33D H 0.7019 -0.0763 0.5759 0.080 Uiso 0.315(9) 1 calc PR A 2
C34A C 0.711(2) -0.085(2) 0.4498(11) 0.059(2) Uani 0.315(9) 1 d PDU A 2
H34C H 0.6605 -0.1392 0.4283 0.071 Uiso 0.315(9) 1 calc PR A 2
H34D H 0.6358 -0.0065 0.4481 0.071 Uiso 0.315(9) 1 calc PR A 2
O2B O 0.863(3) -0.079(3) 0.3992(12) 0.057(2) Uani 0.256(9) 1 d PDU A 3
C31B C 0.975(3) -0.084(2) 0.4601(13) 0.061(2) Uani 0.256(9) 1 d PDU A 3
H31E H 0.9515 -0.0095 0.4858 0.073 Uiso 0.256(9) 1 calc PR A 3
H31F H 1.0798 -0.0988 0.4355 0.073 Uiso 0.256(9) 1 calc PR A 3
C32B C 0.959(3) -0.185(2) 0.5223(14) 0.064(3) Uani 0.256(9) 1 d PDU A 3
H32E H 1.0173 -0.2608 0.5046 0.077 Uiso 0.256(9) 1 calc PR A 3
H32F H 0.9929 -0.1774 0.5777 0.077 Uiso 0.256(9) 1 calc PR A 3
C33B C 0.788(3) -0.170(3) 0.5215(11) 0.063(2) Uani 0.256(9) 1 d PDU A 3
H33E H 0.7592 -0.2399 0.5494 0.075 Uiso 0.256(9) 1 calc PR A 3
H33F H 0.7289 -0.0990 0.5460 0.075 Uiso 0.256(9) 1 calc PR A 3
C34B C 0.772(3) -0.158(2) 0.4293(11) 0.058(2) Uani 0.256(9) 1 d PDU A 3
H34E H 0.8118 -0.2344 0.4076 0.070 Uiso 0.256(9) 1 calc PR A 3
H34F H 0.6632 -0.1242 0.4134 0.070 Uiso 0.256(9) 1 calc PR A 3

loop_
_atom_site_aniso_label
_atom_site_aniso_U_11
_atom_site_aniso_U_22
_atom_site_aniso_U_33
_atom_site_aniso_U_23
_atom_site_aniso_U_13
_atom_site_aniso_U_12
Se1 0.0273(3) 0.0276(3) 0.0396(3) -0.0015(2) -0.0023(2) -0.0003(2)
P1 0.0200(6) 0.0257(6) 0.0214(6) -0.0046(5) -0.0006(5) -0.0026(5)
C1 0.016(2) 0.028(2) 0.021(2) -0.0032(19) -0.0028(18) -0.0063(19)
N1 0.027(2) 0.030(2) 0.024(2) -0.0073(17) 0.0048(17) -0.0092(18)
Se2 0.0336(3) 0.0343(3) 0.0184(2) -0.0019(2) -0.0043(2) -0.0078(2)
P2 0.0197(6) 0.0247(6) 0.0183(6) -0.0041(5) -0.0020(5) -0.0053(5)
N2 0.038(2) 0.036(2) 0.026(2) -0.0067(18) 0.0063(18) -0.018(2)
C2 0.014(2) 0.028(2) 0.020(2) -0.0081(18) -0.0014(18) -0.0061(19)
N3 0.030(2) 0.028(2) 0.029(2) -0.0071(17) 0.0039(18) -0.0099(18)
C3 0.027(3) 0.027(2) 0.020(2) -0.0049(19) 0.0012(19) -0.007(2)
C4 0.029(3) 0.059(4) 0.033(3) -0.018(3) -0.001(2) 0.000(3)
C5 0.047(4) 0.064(4) 0.029(3) -0.021(3) 0.000(3) -0.013(3)
C6 0.040(3) 0.052(3) 0.022(3) -0.005(2) -0.006(2) -0.021(3)
C7 0.032(3) 0.040(3) 0.034(3) -0.003(2) -0.007(2) -0.009(2)
C8 0.028(3) 0.031(3) 0.025(3) -0.006(2) -0.003(2) -0.003(2)
C9 0.017(2) 0.027(2) 0.026(2) -0.005(2) -0.0004(19) -0.0001(19)
C10 0.024(3) 0.038(3) 0.024(3) -0.006(2) 0.001(2) -0.006(2)
C11 0.035(3) 0.037(3) 0.034(3) -0.002(2) 0.004(2) -0.015(2)
C12 0.023(3) 0.044(3) 0.041(3) -0.015(2) 0.011(2) -0.018(2)
C13 0.021(3) 0.039(3) 0.041(3) -0.014(2) -0.004(2) -0.005(2)
C14 0.023(3) 0.028(3) 0.029(3) -0.004(2) -0.003(2) -0.003(2)
C15 0.023(3) 0.029(2) 0.018(2) -0.0078(19) -0.0014(19) -0.005(2)
C16 0.024(3) 0.036(3) 0.036(3) -0.008(2) -0.001(2) -0.009(2)
C17 0.031(3) 0.045(3) 0.050(3) -0.006(3) -0.003(3) -0.020(3)
C18 0.030(3) 0.058(4) 0.052(4) -0.024(3) -0.008(3) -0.020(3)
C19 0.028(3) 0.056(3) 0.034(3) -0.016(3) -0.007(2) -0.010(3)
C20 0.024(3) 0.035(3) 0.027(3) -0.007(2) -0.003(2) -0.004(2)
C21 0.014(2) 0.026(2) 0.026(2) -0.0050(19) 0.0008(18) -0.0063(19)
C22 0.024(3) 0.029(3) 0.028(3) -0.001(2) -0.003(2) -0.010(2)
C23 0.024(3) 0.030(3) 0.043(3) -0.006(2) -0.005(2) -0.002(2)
C24 0.023(3) 0.032(3) 0.042(3) -0.018(2) 0.008(2) -0.005(2)
C25 0.030(3) 0.036(3) 0.025(3) -0.011(2) 0.006(2) -0.012(2)
C26 0.024(3) 0.023(2) 0.025(2) -0.0065(19) -0.0034(19) -0.009(2)
Li1 0.041(5) 0.030(5) 0.043(5) -0.005(4) 0.007(4) -0.003(4)
O1 0.033(3) 0.041(3) 0.059(3) -0.018(3) -0.006(3) -0.004(3)
C27 0.040(4) 0.035(4) 0.066(5) -0.019(3) -0.004(3) -0.006(3)
C28 0.047(5) 0.058(4) 0.059(4) -0.016(3) -0.001(4) -0.008(4)
C29 0.043(3) 0.057(5) 0.061(4) -0.013(4) -0.009(3) -0.002(4)
C30 0.033(3) 0.048(4) 0.061(4) -0.013(3) -0.001(3) 0.000(3)
O1A 0.034(4) 0.042(4) 0.058(4) -0.017(4) -0.005(3) -0.003(4)
C27A 0.040(4) 0.041(5) 0.062(5) -0.019(4) -0.005(4) -0.003(4)
C28A 0.046(5) 0.056(5) 0.061(4) -0.016(4) -0.010(4) -0.003(5)
C29A 0.041(4) 0.050(5) 0.061(4) -0.012(5) -0.007(4) -0.002(4)
C30A 0.034(4) 0.048(4) 0.060(4) -0.013(4) -0.002(4) 0.000(4)
O2 0.060(4) 0.057(4) 0.050(3) 0.015(3) -0.012(3) -0.021(4)
C31 0.067(5) 0.062(4) 0.060(3) 0.014(3) -0.012(3) -0.016(4)
C32 0.067(6) 0.069(5) 0.062(4) 0.021(4) -0.010(4) -0.019(5)
C33 0.065(6) 0.061(5) 0.058(4) 0.018(4) -0.008(4) -0.024(5)
C34 0.062(5) 0.056(5) 0.053(4) 0.010(4) -0.010(4) -0.022(4)
O2A 0.059(5) 0.057(4) 0.053(3) 0.017(4) -0.013(3) -0.022(4)
C31A 0.061(5) 0.060(5) 0.058(4) 0.014(4) -0.015(4) -0.019(5)
C32A 0.069(5) 0.066(5) 0.057(4) 0.018(4) -0.015(4) -0.019(5)
C33A 0.067(6) 0.066(6) 0.058(4) 0.019(5) -0.008(4) -0.016(5)
C34A 0.062(5) 0.058(5) 0.056(4) 0.016(4) -0.010(3) -0.025(4)
O2B 0.059(5) 0.058(5) 0.054(4) 0.018(4) -0.013(3) -0.023(4)
C31B 0.061(5) 0.064(5) 0.057(4) 0.017(4) -0.015(4) -0.024(4)
C32B 0.065(5) 0.064(5) 0.058(4) 0.019(4) -0.013(4) -0.020(5)
C33B 0.065(5) 0.064(5) 0.056(4) 0.017(4) -0.010(4) -0.021(5)
C34B 0.061(5) 0.058(5) 0.055(4) 0.016(4) -0.010(4) -0.024(4)

loop_
_atom_type_symbol
_atom_type_description
_atom_type_scat_dispersion_real
_atom_type_scat_dispersion_imag
_atom_type_scat_source
C C 0.0033 0.0016 'International Tables Vol C Tables 4.2.6.8 and 6.1.1.4'
H H 0.0000 0.0000 'International Tables Vol C Tables 4.2.6.8 and 6.1.1.4'
Li Li -0.0003 0.0001 'International Tables Vol C Tables 4.2.6.8 and 6.1.1.4'
N N 0.0061 0.0033 'International Tables Vol C Tables 4.2.6.8 and 6.1.1.4'
P P 0.1023 0.0942 'International Tables Vol C Tables 4.2.6.8 and 6.1.1.4'
Se Se -0.0929 2.2259 'International Tables Vol C Tables 4.2.6.8 and 6.1.1.4'
O O 0.0106 0.0060 'International Tables Vol C Tables 4.2.6.8 and 6.1.1.4'

loop_
_geom_angle_atom_site_label_1
_geom_angle_atom_site_label_2
_geom_angle_atom_site_label_3
_geom_angle
_geom_angle_site_symmetry_1
_geom_angle_site_symmetry_3
_geom_angle_publ_flag
P1 Se1 Li1 86.97(16) . . ?
C9 P1 C1 110.1(2) . . ?
C9 P1 C3 108.3(2) . . ?
C1 P1 C3 106.4(2) . . ?
C9 P1 Se1 110.86(15) . . ?
C1 P1 Se1 109.98(15) . . ?
C3 P1 Se1 111.00(15) . . ?
N1 C1 C2 106.4(4) . . ?
N1 C1 P1 114.8(3) . . ?
C2 C1 P1 138.6(3) . . ?
N2 N1 C1 108.4(3) . . ?
N2 N1 Li1 124.9(4) . . ?
C1 N1 Li1 126.6(4) . . ?
C2 P2 C15 106.6(2) . . ?
C2 P2 C21 105.02(19) . . ?
C15 P2 C21 102.53(19) . . ?
C2 P2 Se2 114.65(14) . . ?
C15 P2 Se2 113.64(15) . . ?
C21 P2 Se2 113.32(15) . . ?
N1 N2 N3 109.7(3) . . ?
N3 C2 C1 107.6(4) . . ?
N3 C2 P2 118.8(3) . . ?
C1 C2 P2 133.6(3) . . ?
N2 N3 C2 107.9(3) . . ?
C8 C3 C4 119.1(4) . . ?
C8 C3 P1 121.3(3) . . ?
C4 C3 P1 119.6(4) . . ?
C5 C4 C3 120.0(5) . . ?
C6 C5 C4 120.7(5) . . ?
C5 C6 C7 120.1(5) . . ?
C6 C7 C8 119.6(5) . . ?
C3 C8 C7 120.6(4) . . ?
C10 C9 C14 118.5(4) . . ?
C10 C9 P1 122.8(3) . . ?
C14 C9 P1 118.7(3) . . ?
C11 C10 C9 120.9(4) . . ?
C12 C11 C10 119.8(4) . . ?
C11 C12 C13 120.3(4) . . ?
C14 C13 C12 119.1(4) . . ?
C13 C14 C9 121.4(4) . . ?
C16 C15 C20 118.5(4) . . ?
C16 C15 P2 120.6(3) . . ?
C20 C15 P2 120.8(3) . . ?
C17 C16 C15 120.8(5) . . ?
C16 C17 C18 119.6(5) . . ?
C19 C18 C17 120.0(5) . . ?
C20 C19 C18 120.4(5) . . ?
C19 C20 C15 120.8(5) . . ?
C22 C21 C26 119.1(4) . . ?
C22 C21 P2 119.7(3) . . ?
C26 C21 P2 121.1(3) . . ?
C21 C22 C23 119.8(4) . . ?
C24 C23 C22 120.8(4) . . ?
C23 C24 C25 119.4(4) . . ?
C26 C25 C24 120.2(4) . . ?
C25 C26 C21 120.7(4) . . ?
O2B Li1 O2A 4.9(10) . . ?
O2B Li1 O1 112.8(10) . . ?
O2A Li1 O1 109.4(13) . . ?
O2B Li1 O2 11.2(12) . . ?
O2A Li1 O2 7.6(14) . . ?
O1 Li1 O2 110.6(10) . . ?
O2B Li1 O1A 116.6(12) . . ?
O2A Li1 O1A 113.4(15) . . ?
O1 Li1 O1A 4.8(14) . . ?
O2 Li1 O1A 114.9(13) . . ?
O2B Li1 N1 117.1(12) . . ?
O2A Li1 N1 116.2(13) . . ?
O1 Li1 N1 109.0(6) . . ?
O2 Li1 N1 109.2(7) . . ?
O1A Li1 N1 108.7(8) . . ?
O2B Li1 Se1 111.0(8) . . ?
O2A Li1 Se1 115.9(6) . . ?
O1 Li1 Se1 115.5(6) . . ?
O2 Li1 Se1 120.3(6) . . ?
O1A Li1 Se1 110.8(8) . . ?
N1 Li1 Se1 89.5(3) . . ?
C27 O1 C30 109.7(7) . . ?
C27 O1 Li1 120.1(8) . . ?
C30 O1 Li1 124.6(10) . . ?
O1 C27 C28 105.1(8) . . ?
C27 C28 C29 102.4(8) . . ?
C30 C29 C28 103.4(8) . . ?
O1 C30 C29 106.0(7) . . ?
C27A O1A C30A 107.9(10) . . ?
C27A O1A Li1 129.1(12) . . ?
C30A O1A Li1 119.1(12) . . ?
O1A C27A C28A 107.4(9) . . ?
C29A C28A C27A 104.0(10) . . ?
C28A C29A C30A 102.1(11) . . ?
O1A C30A C29A 107.6(11) . . ?
C31 O2 C34 104.9(10) . . ?
C31 O2 Li1 131.6(10) . . ?
C34 O2 Li1 114.9(8) . . ?
O2 C31 C32 105.0(8) . . ?
C33 C32 C31 104.5(9) . . ?
C34 C33 C32 105.8(8) . . ?
O2 C34 C33 105.1(8) . . ?
C31A O2A C34A 111.1(10) . . ?
C31A O2A Li1 127.5(12) . . ?
C34A O2A Li1 120.4(11) . . ?
O2A C31A C32A 101.7(12) . . ?
C33A C32A C31A 107.7(11) . . ?
C34A C33A C32A 103.5(10) . . ?
O2A C34A C33A 107.5(10) . . ?
C34B O2B C31B 109.0(10) . . ?
C34B O2B Li1 123.9(11) . . ?
C31B O2B Li1 126.9(11) . . ?
O2B C31B C32B 103.0(11) . . ?
C33B C32B C31B 101.3(13) . . ?
C34B C33B C32B 97.3(12) . . ?
O2B C34B C33B 103.6(11) . . ?

loop_
_geom_bond_atom_site_label_1
_geom_bond_atom_site_label_2
_geom_bond_distance
_geom_bond_site_symmetry_2
_geom_bond_publ_flag
Se1 P1 2.1353(15) . ?
Se1 Li1 2.632(8) . ?
P1 C9 1.801(5) . ?
P1 C1 1.803(4) . ?
P1 C3 1.812(4) . ?
C1 N1 1.349(5) . ?
C1 C2 1.407(6) . ?
N1 N2 1.342(5) . ?
N1 Li1 1.999(9) . ?
Se2 P2 2.1050(14) . ?
P2 C2 1.805(4) . ?
P2 C15 1.809(4) . ?
P2 C21 1.831(4) . ?
N2 N3 1.343(5) . ?
C2 N3 1.345(5) . ?
C3 C8 1.379(6) . ?
C3 C4 1.385(6) . ?
C4 C5 1.380(7) . ?
C5 C6 1.364(7) . ?
C6 C7 1.377(6) . ?
C7 C8 1.386(6) . ?
C9 C10 1.385(6) . ?
C9 C14 1.389(6) . ?
C10 C11 1.384(6) . ?
C11 C12 1.379(7) . ?
C12 C13 1.392(6) . ?
C13 C14 1.379(6) . ?
C15 C16 1.388(6) . ?
C15 C20 1.396(6) . ?
C16 C17 1.382(6) . ?
C17 C18 1.388(7) . ?
C18 C19 1.376(7) . ?
C19 C20 1.368(6) . ?
C21 C22 1.383(6) . ?
C21 C26 1.395(6) . ?
C22 C23 1.392(6) . ?
C23 C24 1.378(6) . ?
C24 C25 1.385(6) . ?
C25 C26 1.374(6) . ?
Li1 O2B 1.895(12) . ?
Li1 O2A 1.902(12) . ?
Li1 O1 1.904(10) . ?
Li1 O2 1.905(10) . ?
Li1 O1A 1.927(12) . ?
O1 C27 1.433(5) . ?
O1 C30 1.439(5) . ?
C27 C28 1.500(6) . ?
C28 C29 1.502(6) . ?
C29 C30 1.501(6) . ?
O1A C27A 1.437(7) . ?
O1A C30A 1.441(7) . ?
C27A C28A 1.502(7) . ?
C28A C29A 1.499(7) . ?
C29A C30A 1.501(7) . ?
O2 C31 1.434(7) . ?
O2 C34 1.444(7) . ?
C31 C32 1.505(7) . ?
C32 C33 1.498(7) . ?
C33 C34 1.488(7) . ?
O2A C31A 1.436(7) . ?
O2A C34A 1.438(7) . ?
C31A C32A 1.506(7) . ?
C32A C33A 1.493(7) . ?
C33A C34A 1.492(7) . ?
O2B C34B 1.437(7) . ?
O2B C31B 1.437(7) . ?
C31B C32B 1.507(7) . ?
C32B C33B 1.505(7) . ?
C33B C34B 1.500(7) . ?
